data_7242651
loop_
_publ_author_name
'Nakayama, Kentaro'
'Manako, Taisuke'
'Koibuchi, Ryo'
'Yoshikawa, Isao'
'Houjou, Hirohiko'

_publ_section_title
;
 Ratchet-like mechanism in a long-life photoproduct of salicylideneaniline
 enclathrated in a pillared-layer guanidinium disulfonate structure
;
_journal_issue 23
_journal_name_full 'RSC Advances'
_journal_page_first 13739
_journal_page_last 13742
_journal_paper_doi 10.1039/D1RA01823J
_journal_volume 11
_journal_year 2021
_chemical_formula_moiety '2(C10 H6 O6 S2), 4(C H6 N3), C13 H11 N O'
_chemical_formula_sum 'C37 H47 N13 O13 S4'
_chemical_formula_weight 1010.11
_space_group_crystal_system triclinic
_space_group_IT_number 2
_space_group_name_Hall '-P 1'
_space_group_name_H-M_alt 'P -1'
_atom_sites_solution_hydrogens mixed
_atom_sites_solution_primary direct
_atom_sites_solution_secondary difmap
_audit_creation_method SHELXL-2018/1
_audit_update_record
;
2021-02-10 deposited with the CCDC.	2021-04-03 downloaded from the CCDC.
;
_cell_angle_alpha 113.601(2)
_cell_angle_beta 99.3307(15)
_cell_angle_gamma 91.6841(16)
_cell_formula_units_Z 1
_cell_length_a 7.12180(10)
_cell_length_b 12.5455(3)
_cell_length_c 13.6688(3)
_cell_measurement_reflns_used 17984
_cell_measurement_temperature 93(2)
_cell_measurement_theta_max 29.2060
_cell_measurement_theta_min 1.8950
_cell_volume 1098.28(4)
_computing_cell_refinement 'CrysAlisPro 1.171.40.43a (Rigaku OD, 2019)'
_computing_data_collection 'CrysAlisPro 1.171.40.43a (Rigaku OD, 2019)'
_computing_data_reduction 'CrysAlisPro 1.171.40.43a (Rigaku OD, 2019)'
_computing_molecular_graphics 'CrystalStructure 4.2.4'
_computing_publication_material 'CrystalStructure 4.2.4 (Rigaku, 2016)'
_computing_structure_refinement 'SHELXL-2018/1 (Sheldrick, 2018)'
_computing_structure_solution 'SHELXS Version 2013/1 (Sheldrick, 2008)'
_diffrn_ambient_temperature 93(2)
_diffrn_detector_area_resol_mean 5.811
_diffrn_measured_fraction_theta_full 1.000
_diffrn_measured_fraction_theta_max 0.901
_diffrn_measurement_device_type 'Rigaku XtaLAB P200'
_diffrn_measurement_method '\w scans'
_diffrn_radiation_type MoK\a
_diffrn_radiation_wavelength 0.71073
_diffrn_reflns_av_R_equivalents 0.0259
_diffrn_reflns_av_unetI/netI 0.0171
_diffrn_reflns_Laue_measured_fraction_full 1.000
_diffrn_reflns_Laue_measured_fraction_max 0.901
_diffrn_reflns_limit_h_max 9
_diffrn_reflns_limit_h_min -9
_diffrn_reflns_limit_k_max 16
_diffrn_reflns_limit_k_min -16
_diffrn_reflns_limit_l_max 18
_diffrn_reflns_limit_l_min -18
_diffrn_reflns_number 30899
_diffrn_reflns_point_group_measured_fraction_full 1.000
_diffrn_reflns_point_group_measured_fraction_max 0.901
_diffrn_reflns_theta_full 25.242
_diffrn_reflns_theta_max 29.036
_diffrn_reflns_theta_min 1.781
_diffrn_source 'rotating anode X-ray generator'
_exptl_absorpt_coefficient_mu 0.297
_exptl_absorpt_correction_T_max 1.00000
_exptl_absorpt_correction_T_min 0.73630
_exptl_absorpt_correction_type multi-scan
_exptl_absorpt_process_details
;
CrysAlisPro 1.171.40.72a (Rigaku Oxford Diffraction, 2020)
Empirical absorption correction using spherical harmonics,
 implemented in SCALE3 ABSPACK scaling algorithm.
;
_exptl_crystal_colour 'pale yellow'
_exptl_crystal_density_diffrn 1.527
_exptl_crystal_description prism
_exptl_crystal_F_000 528
_exptl_crystal_preparation Luminescent
_exptl_crystal_recrystallization_method 'Re-crystallisation from solvent: methanol'
_exptl_crystal_size_max 0.200
_exptl_crystal_size_mid 0.120
_exptl_crystal_size_min 0.100
_refine_diff_density_max 0.877
_refine_diff_density_min -0.438
_refine_diff_density_rms 0.097
_refine_ls_extinction_method none
_refine_ls_goodness_of_fit_ref 1.116
_refine_ls_hydrogen_treatment mixed
_refine_ls_matrix_type full
_refine_ls_number_parameters 311
_refine_ls_number_reflns 5282
_refine_ls_number_restraints 0
_refine_ls_restrained_S_all 1.116
_refine_ls_R_factor_all 0.0522
_refine_ls_R_factor_gt 0.0482
_refine_ls_shift/su_max 0.001
_refine_ls_shift/su_mean 0.000
_refine_ls_structure_factor_coef Fsqd
_refine_ls_weighting_details 'w=1/[\s^2^(Fo^2^)+(0.0892P)^2^+0.7088P] where P=(Fo^2^+2Fc^2^)/3'
_refine_ls_weighting_scheme calc
_refine_ls_wR_factor_gt 0.1482
_refine_ls_wR_factor_ref 0.1517
_reflns_Friedel_coverage 0.000
_reflns_number_gt 4669
_reflns_number_total 5282
_reflns_threshold_expression 'I > 2\s(I)'
_cod_data_source_file d1ra01823j2.cif
_cod_data_source_block GDS-NpSA
_cod_database_code 7242651
_shelx_shelxl_version_number 2018/1
_shelx_space_group_comment
;
The symmetry employed for this shelxl refinement is uniquely defined
by the following loop, which should always be used as a source of
symmetry information in preference to the above space-group names.
They are only intended as comments.
;
_shelx_estimated_absorpt_t_min 0.943
_shelx_estimated_absorpt_t_max 0.971

loop_
_space_group_symop_operation_xyz
'x, y, z'
'-x, -y, -z'

loop_
_atom_site_label
_atom_site_type_symbol
_atom_site_fract_x
_atom_site_fract_y
_atom_site_fract_z
_atom_site_U_iso_or_equiv
_atom_site_adp_type
_atom_site_occupancy
_atom_site_site_symmetry_order
_atom_site_calc_flag
_atom_site_refinement_flags_posn
_atom_site_refinement_flags_adp
_atom_site_refinement_flags_occupancy
_atom_site_disorder_assembly
_atom_site_disorder_group
S1 S 0.78250(5) 0.39770(3) 0.16272(3) 0.00924(13) Uani 1 1 d . . . . .
O1 O 0.58686(17) 0.34247(10) 0.13595(10) 0.0153(3) Uani 1 1 d . . . . .
O2 O 0.90896(18) 0.32125(10) 0.09874(10) 0.0156(3) Uani 1 1 d . . . . .
O3 O 0.79046(17) 0.51250(10) 0.15857(9) 0.0127(2) Uani 1 1 d . . . . .
C1 C 0.8692(2) 0.42156(13) 0.29945(12) 0.0096(3) Uani 1 1 d . . . . .
C2 C 0.8685(2) 0.32305(14) 0.32560(13) 0.0150(3) Uani 1 1 d . . . . .
H1 H 0.823712 0.247217 0.270744 0.018 Uiso 1 1 calc R U . . .
C3 C 0.9330(2) 0.33837(14) 0.43068(13) 0.0154(3) Uani 1 1 d . . . . .
H2 H 0.933539 0.272466 0.448393 0.018 Uiso 1 1 calc R U . . .
C4 C 0.9991(2) 0.45115(13) 0.51361(13) 0.0110(3) Uani 1 1 d . . . . .
C5 C 0.9336(2) 0.53151(13) 0.37682(13) 0.0128(3) Uani 1 1 d . . . . .
H3 H 0.933404 0.596229 0.357383 0.015 Uiso 1 1 calc R U . . .
S2 S 0.78674(5) 0.89552(3) 0.16159(3) 0.00842(13) Uani 1 1 d . . . . .
O4 O 0.59045(16) 0.84081(10) 0.13191(10) 0.0140(3) Uani 1 1 d . . . . .
O5 O 0.91617(17) 0.81911(10) 0.10068(10) 0.0146(3) Uani 1 1 d . . . . .
O6 O 0.79932(16) 1.01030(10) 0.15740(9) 0.0116(2) Uani 1 1 d . . . . .
C6 C 0.8636(2) 0.92050(13) 0.29977(12) 0.0091(3) Uani 1 1 d . . . . .
C7 C 0.7985(2) 0.83709(14) 0.33575(13) 0.0148(3) Uani 1 1 d . . . . .
H4 H 0.720419 0.767978 0.285644 0.018 Uiso 1 1 calc R U . . .
C8 C 0.8483(2) 0.85653(14) 0.44284(13) 0.0147(3) Uani 1 1 d . . . . .
H5 H 0.803046 0.801124 0.467054 0.018 Uiso 1 1 calc R U . . .
C9 C 0.9670(2) 0.95860(13) 0.51819(13) 0.0109(3) Uani 1 1 d . . . . .
C10 C 0.9786(2) 1.01976(13) 0.36996(12) 0.0121(3) Uani 1 1 d . . . . .
H6 H 1.022166 1.074204 0.344193 0.015 Uiso 1 1 calc R U . . .
C11 C 0.2703(2) 0.56442(14) 0.10864(13) 0.0127(3) Uani 1 1 d . . . . .
N1 N 0.2591(2) 0.45897(13) 0.10958(14) 0.0186(3) Uani 1 1 d . . . . .
H7 H 0.365(4) 0.423(2) 0.110(2) 0.028 Uiso 1 1 d . U . . .
H8 H 0.156(4) 0.422(2) 0.097(2) 0.028 Uiso 1 1 d . U . . .
N2 N 0.1144(2) 0.62044(13) 0.11134(13) 0.0158(3) Uani 1 1 d . . . . .
H9 H 0.112(4) 0.679(2) 0.102(2) 0.024 Uiso 1 1 d . U . . .
H10 H 0.013(4) 0.592(2) 0.119(2) 0.024 Uiso 1 1 d . U . . .
N3 N 0.4373(2) 0.61231(13) 0.10642(12) 0.0153(3) Uani 1 1 d . . . . .
H11 H 0.526(4) 0.576(2) 0.113(2) 0.023 Uiso 1 1 d . U . . .
H12 H 0.449(3) 0.678(2) 0.108(2) 0.023 Uiso 1 1 d . U . . .
C12 C 0.2748(2) 0.06229(14) 0.10472(13) 0.0116(3) Uani 1 1 d . . . . .
N4 N 0.2603(2) -0.04558(13) 0.09965(14) 0.0178(3) Uani 1 1 d . . . . .
H13 H 0.157(4) -0.085(2) 0.088(2) 0.027 Uiso 1 1 d . U . . .
H14 H 0.366(4) -0.081(2) 0.101(2) 0.027 Uiso 1 1 d . U . . .
N5 N 0.1198(2) 0.11959(13) 0.10929(12) 0.0144(3) Uani 1 1 d . . . . .
H15 H 0.121(3) 0.181(2) 0.106(2) 0.022 Uiso 1 1 d . U . . .
H16 H 0.017(4) 0.088(2) 0.115(2) 0.022 Uiso 1 1 d . U . . .
N6 N 0.4430(2) 0.11053(13) 0.10469(12) 0.0136(3) Uani 1 1 d . . . . .
H17 H 0.536(4) 0.074(2) 0.1122(19) 0.020 Uiso 1 1 d . U . . .
H18 H 0.459(3) 0.179(2) 0.113(2) 0.020 Uiso 1 1 d . U . . .
O7 O 0.3959(4) 0.3082(2) 0.3292(2) 0.0290(6) Uani 0.5 1 d . . P A -1
H19 H 0.389220 0.380650 0.352692 0.043 Uiso 0.5 1 calc R U P A -1
C13 C 0.4681(6) 0.2801(3) 0.4134(3) 0.0217(5) Uiso 0.5 1 d G . P A -1
C14 C 0.4818(6) 0.1618(3) 0.3866(2) 0.0225(5) Uiso 0.5 1 d G . P A -1
H20 H 0.432946 0.105918 0.314616 0.027 Uiso 0.5 1 calc R U P A -1
C15 C 0.5672(7) 0.1251(2) 0.4651(3) 0.0201(4) Uiso 0.5 1 d G . P A -1
H21 H 0.576572 0.044258 0.446800 0.024 Uiso 0.5 1 calc R U P A -1
C16 C 0.6387(6) 0.2068(3) 0.5704(3) 0.0231(4) Uiso 0.5 1 d G . P A -1
H22 H 0.696998 0.181782 0.624079 0.028 Uiso 0.5 1 calc R U P A -1
C17 C 0.6249(7) 0.3251(3) 0.5972(3) 0.0232(5) Uiso 0.5 1 d G . P A -1
H23 H 0.673799 0.380968 0.669174 0.028 Uiso 0.5 1 calc R U P A -1
C18 C 0.5396(8) 0.3618(2) 0.5187(3) 0.0187(5) Uani 0.5 1 d G . P A -1
C19 C 0.5266(10) 0.4895(6) 0.5437(6) 0.0239(5) Uiso 0.5 1 d . . P A -1
H24 H 0.554183 0.544648 0.617433 0.029 Uiso 0.5 1 calc R U P A -1
N7 N 0.4798(9) 0.5261(5) 0.4690(5) 0.0239(5) Uiso 0.5 1 d . . P A -1
C20 C 0.4878(8) 0.6465(2) 0.4960(4) 0.0187(5) Uani 0.5 1 d G . P A -1
C21 C 0.3937(7) 0.6649(3) 0.4076(3) 0.0232(5) Uiso 0.5 1 d G . P A -1
H25 H 0.353948 0.600665 0.339155 0.028 Uiso 0.5 1 calc R U P A -1
C22 C 0.3578(6) 0.7773(3) 0.4195(3) 0.0231(4) Uiso 0.5 1 d G . P A -1
H26 H 0.293505 0.789883 0.359041 0.028 Uiso 0.5 1 calc R U P A -1
C23 C 0.4160(6) 0.8713(3) 0.5197(3) 0.0201(4) Uiso 0.5 1 d G . P A -1
H27 H 0.391462 0.948109 0.527727 0.024 Uiso 0.5 1 calc R U P A -1
C24 C 0.5101(6) 0.8529(3) 0.6080(2) 0.0225(5) Uiso 0.5 1 d G . P A -1
H28 H 0.549863 0.917119 0.676528 0.027 Uiso 0.5 1 calc R U P A -1
C25 C 0.5460(6) 0.7405(3) 0.5962(3) 0.0217(5) Uiso 0.5 1 d G . P A -1
H29 H 0.610306 0.727902 0.656644 0.026 Uiso 0.5 1 calc R U P A -1

loop_
_atom_site_aniso_label
_atom_site_aniso_U_11
_atom_site_aniso_U_22
_atom_site_aniso_U_33
_atom_site_aniso_U_23
_atom_site_aniso_U_13
_atom_site_aniso_U_12
S1 0.0109(2) 0.0084(2) 0.0084(2) 0.00404(15) 0.00036(15) 0.00016(15)
O1 0.0120(6) 0.0145(6) 0.0185(6) 0.0087(5) -0.0038(4) -0.0033(4)
O2 0.0218(6) 0.0136(6) 0.0129(6) 0.0053(5) 0.0072(5) 0.0057(5)
O3 0.0158(6) 0.0100(5) 0.0134(6) 0.0066(4) 0.0007(4) -0.0002(4)
C1 0.0090(7) 0.0118(7) 0.0088(7) 0.0050(6) 0.0019(5) 0.0014(5)
C2 0.0192(8) 0.0107(7) 0.0130(7) 0.0041(6) 0.0002(6) -0.0022(6)
C3 0.0213(8) 0.0111(7) 0.0141(7) 0.0062(6) 0.0018(6) 0.0000(6)
C4 0.0121(7) 0.0102(7) 0.0113(7) 0.0050(6) 0.0023(6) -0.0002(5)
C5 0.0154(7) 0.0111(7) 0.0119(7) 0.0059(6) 0.0003(6) -0.0008(6)
S2 0.0094(2) 0.0081(2) 0.0079(2) 0.00386(15) 0.00071(14) 0.00062(14)
O4 0.0113(5) 0.0149(6) 0.0157(6) 0.0084(5) -0.0026(4) -0.0030(4)
O5 0.0192(6) 0.0134(6) 0.0132(6) 0.0057(5) 0.0071(5) 0.0065(5)
O6 0.0136(5) 0.0099(5) 0.0124(5) 0.0062(4) 0.0015(4) 0.0004(4)
C6 0.0097(7) 0.0102(7) 0.0079(7) 0.0040(6) 0.0018(5) 0.0024(5)
C7 0.0181(8) 0.0114(7) 0.0127(7) 0.0045(6) -0.0006(6) -0.0035(6)
C8 0.0177(8) 0.0128(7) 0.0146(7) 0.0074(6) 0.0017(6) -0.0016(6)
C9 0.0125(7) 0.0099(7) 0.0110(7) 0.0055(6) 0.0015(5) 0.0005(5)
C10 0.0151(7) 0.0112(7) 0.0103(7) 0.0053(6) 0.0012(6) -0.0011(6)
C11 0.0154(7) 0.0118(7) 0.0097(7) 0.0039(6) 0.0003(6) 0.0005(6)
N1 0.0125(7) 0.0141(7) 0.0318(9) 0.0125(6) 0.0031(6) 0.0011(6)
N2 0.0158(7) 0.0135(7) 0.0210(7) 0.0101(6) 0.0032(6) 0.0027(5)
N3 0.0136(7) 0.0116(7) 0.0208(7) 0.0080(6) 0.0004(6) -0.0002(5)
C12 0.0134(7) 0.0128(7) 0.0084(7) 0.0047(6) 0.0004(6) 0.0011(6)
N4 0.0108(7) 0.0149(7) 0.0312(8) 0.0138(6) 0.0020(6) 0.0013(6)
N5 0.0130(7) 0.0129(7) 0.0192(7) 0.0085(6) 0.0030(5) 0.0029(5)
N6 0.0120(7) 0.0109(6) 0.0184(7) 0.0069(5) 0.0016(5) 0.0007(5)
O7 0.0356(15) 0.0247(13) 0.0225(13) 0.0073(11) 0.0007(11) 0.0026(12)
C18 0.0102(14) 0.0212(9) 0.0236(13) 0.0095(9) 0.0003(10) -0.0029(8)
C20 0.0102(14) 0.0212(9) 0.0236(13) 0.0095(9) 0.0003(10) -0.0029(8)

loop_
_atom_type_symbol
_atom_type_description
_atom_type_scat_dispersion_real
_atom_type_scat_dispersion_imag
_atom_type_scat_source
C C 0.0033 0.0016 'International Tables Vol C Tables 4.2.6.8 and 6.1.1.4'
H H 0.0000 0.0000 'International Tables Vol C Tables 4.2.6.8 and 6.1.1.4'
N N 0.0061 0.0033 'International Tables Vol C Tables 4.2.6.8 and 6.1.1.4'
O O 0.0106 0.0060 'International Tables Vol C Tables 4.2.6.8 and 6.1.1.4'
S S 0.1246 0.1234 'International Tables Vol C Tables 4.2.6.8 and 6.1.1.4'

loop_
_geom_angle_atom_site_label_1
_geom_angle_atom_site_label_2
_geom_angle_atom_site_label_3
_geom_angle
_geom_angle_site_symmetry_1
_geom_angle_site_symmetry_3
_geom_angle_publ_flag
O1 S1 O2 112.59(7) . . ?
O1 S1 O3 112.29(7) . . ?
O2 S1 O3 112.53(7) . . ?
O1 S1 C1 105.86(7) . . ?
O2 S1 C1 106.15(7) . . ?
O3 S1 C1 106.81(7) . . ?
C5 C1 C2 121.49(14) . . ?
C5 C1 S1 120.83(12) . . ?
C2 C1 S1 117.68(12) . . ?
C3 C2 C1 119.27(14) . . ?
C3 C2 H1 120.4 . . ?
C1 C2 H1 120.4 . . ?
C2 C3 C4 121.02(14) . . ?
C2 C3 H2 119.5 . . ?
C4 C3 H2 119.5 . . ?
C4 C4 C3 119.23(18) 2_766 . ?
C4 C4 C5 119.09(18) 2_766 2_766 ?
C3 C4 C5 121.68(13) . 2_766 ?
C1 C5 C4 119.89(14) . 2_766 ?
C1 C5 H3 120.1 . . ?
C4 C5 H3 120.1 2_766 . ?
O5 S2 O4 112.88(7) . . ?
O5 S2 O6 112.24(7) . . ?
O4 S2 O6 112.53(7) . . ?
O5 S2 C6 106.64(7) . . ?
O4 S2 C6 105.45(7) . . ?
O6 S2 C6 106.45(7) . . ?
C10 C6 C7 121.24(14) . . ?
C10 C6 S2 120.34(12) . . ?
C7 C6 S2 118.39(11) . . ?
C8 C7 C6 119.73(14) . . ?
C8 C7 H4 120.1 . . ?
C6 C7 H4 120.1 . . ?
C7 C8 C9 120.69(14) . . ?
C7 C8 H5 119.7 . . ?
C9 C8 H5 119.7 . . ?
C9 C9 C8 119.43(18) 2_776 . ?
C9 C9 C10 119.00(18) 2_776 2_776 ?
C8 C9 C10 121.57(14) . 2_776 ?
C6 C10 C9 119.90(14) . 2_776 ?
C6 C10 H6 120.0 . . ?
C9 C10 H6 120.0 2_776 . ?
N3 C11 N1 119.36(16) . . ?
N3 C11 N2 121.35(15) . . ?
N1 C11 N2 119.28(16) . . ?
C11 N1 H7 119.2(16) . . ?
C11 N1 H8 120.8(18) . . ?
H7 N1 H8 119(2) . . ?
C11 N2 H9 121.9(18) . . ?
C11 N2 H10 119.7(17) . . ?
H9 N2 H10 118(2) . . ?
C11 N3 H11 114.5(18) . . ?
C11 N3 H12 121.2(17) . . ?
H11 N3 H12 124(2) . . ?
N6 C12 N4 119.36(15) . . ?
N6 C12 N5 121.41(15) . . ?
N4 C12 N5 119.22(15) . . ?
C12 N4 H13 123.9(18) . . ?
C12 N4 H14 118.4(16) . . ?
H13 N4 H14 117(2) . . ?
C12 N5 H15 121.5(18) . . ?
C12 N5 H16 118.1(16) . . ?
H15 N5 H16 120(2) . . ?
C12 N6 H17 115.6(16) . . ?
C12 N6 H18 121.6(17) . . ?
H17 N6 H18 121(2) . . ?
C13 O7 H19 109.5 . . ?
O7 C13 C14 115.7(3) . . ?
O7 C13 C18 124.1(3) . . ?
C14 C13 C18 120.0 . . ?
C13 C14 C15 120.0 . . ?
C13 C14 H20 120.0 . . ?
C15 C14 H20 120.0 . . ?
C16 C15 C14 120.0 . . ?
C16 C15 H21 120.0 . . ?
C14 C15 H21 120.0 . . ?
C15 C16 C17 120.0 . . ?
C15 C16 H22 120.0 . . ?
C17 C16 H22 120.0 . . ?
C18 C17 C16 120.0 . . ?
C18 C17 H23 120.0 . . ?
C16 C17 H23 120.0 . . ?
C17 C18 C13 120.0 . . ?
C17 C18 C19 121.6(4) . . ?
C13 C18 C19 118.4(4) . . ?
N7 C19 C18 122.2(4) . . ?
N7 C19 H24 118.9 . . ?
C18 C19 H24 118.9 . . ?
C19 N7 C20 119.8(4) . . ?
C21 C20 C25 120.0 . . ?
C21 C20 N7 109.2(4) . . ?
C25 C20 N7 129.9(4) . . ?
C20 C21 C22 120.0 . . ?
C20 C21 H25 120.0 . . ?
C22 C21 H25 120.0 . . ?
C23 C22 C21 120.0 . . ?
C23 C22 H26 120.0 . . ?
C21 C22 H26 120.0 . . ?
C24 C23 C22 120.0 . . ?
C24 C23 H27 120.0 . . ?
C22 C23 H27 120.0 . . ?
C23 C24 C25 120.0 . . ?
C23 C24 H28 120.0 . . ?
C25 C24 H28 120.0 . . ?
C24 C25 C20 120.0 . . ?
C24 C25 H29 120.0 . . ?
C20 C25 H29 120.0 . . ?

loop_
_geom_bond_atom_site_label_1
_geom_bond_atom_site_label_2
_geom_bond_distance
_geom_bond_site_symmetry_2
_geom_bond_publ_flag
S1 O1 1.4595(12) . ?
S1 O2 1.4596(12) . ?
S1 O3 1.4636(11) . ?
S1 C1 1.7695(15) . ?
C1 C5 1.367(2) . ?
C1 C2 1.417(2) . ?
C2 C3 1.368(2) . ?
C2 H1 0.9500 . ?
C3 C4 1.419(2) . ?
C3 H2 0.9500 . ?
C4 C4 1.416(3) 2_766 ?
C4 C5 1.421(2) 2_766 ?
C5 H3 0.9500 . ?
S2 O5 1.4572(12) . ?
S2 O4 1.4583(12) . ?
S2 O6 1.4645(11) . ?
S2 C6 1.7737(15) . ?
C6 C10 1.368(2) . ?
C6 C7 1.418(2) . ?
C7 C8 1.367(2) . ?
C7 H4 0.9500 . ?
C8 C9 1.419(2) . ?
C8 H5 0.9500 . ?
C9 C9 1.417(3) 2_776 ?
C9 C10 1.425(2) 2_776 ?
C10 H6 0.9500 . ?
C11 N3 1.327(2) . ?
C11 N1 1.328(2) . ?
C11 N2 1.329(2) . ?
N1 H7 0.89(3) . ?
N1 H8 0.82(3) . ?
N2 H9 0.79(3) . ?
N2 H10 0.84(3) . ?
N3 H11 0.80(3) . ?
N3 H12 0.82(3) . ?
C12 N6 1.327(2) . ?
C12 N4 1.327(2) . ?
C12 N5 1.331(2) . ?
N4 H13 0.83(3) . ?
N4 H14 0.89(3) . ?
N5 H15 0.79(3) . ?
N5 H16 0.85(3) . ?
N6 H17 0.83(3) . ?
N6 H18 0.82(3) . ?
O7 C13 1.362(4) . ?
O7 H19 0.8400 . ?
C13 C14 1.3900 . ?
C13 C18 1.3900 . ?
C14 C15 1.3900 . ?
C14 H20 0.9500 . ?
C15 C16 1.3900 . ?
C15 H21 0.9500 . ?
C16 C17 1.3900 . ?
C16 H22 0.9500 . ?
C17 C18 1.3900 . ?
C17 H23 0.9500 . ?
C18 C19 1.507(7) . ?
C19 N7 1.280(4) . ?
C19 H24 0.9500 . ?
N7 C20 1.401(6) . ?
C20 C21 1.3900 . ?
C20 C25 1.3900 . ?
C21 C22 1.3900 . ?
C21 H25 0.9500 . ?
C22 C23 1.3900 . ?
C22 H26 0.9500 . ?
C23 C24 1.3900 . ?
C23 H27 0.9500 . ?
C24 C25 1.3900 . ?
C24 H28 0.9500 . ?
C25 H29 0.9500 . ?

loop_
_geom_hbond_atom_site_label_D
_geom_hbond_atom_site_label_H
_geom_hbond_atom_site_label_A
_geom_hbond_distance_DH
_geom_hbond_distance_HA
_geom_hbond_distance_DA
_geom_hbond_angle_DHA
_geom_hbond_site_symmetry_A
_geom_hbond_publ_flag
N1 H7 O1 0.89(3) 1.95(3) 2.840(2) 170(2) . yes
N1 H8 O2 0.82(3) 2.14(3) 2.941(2) 167(2) 1_455 yes
N2 H9 O5 0.79(3) 2.28(3) 2.9423(18) 141(2) 1_455 yes
N2 H10 O3 0.84(3) 2.10(3) 2.9278(19) 170(2) 1_455 yes
N3 H11 O3 0.80(3) 2.17(3) 2.9529(19) 168(2) . yes
N3 H12 O4 0.82(3) 2.13(3) 2.9021(19) 158(2) . yes
N4 H13 O5 0.83(3) 2.14(3) 2.945(2) 165(2) 1_445 yes
N4 H14 O4 0.89(3) 1.98(3) 2.8494(19) 168(2) 1_545 yes
N5 H15 O2 0.79(3) 2.37(3) 3.0200(18) 140(2) 1_455 yes
N5 H16 O6 0.85(3) 2.09(3) 2.9232(19) 168(2) 1_445 yes
N6 H17 O6 0.83(3) 2.16(3) 2.9767(18) 169(2) 1_545 yes
N6 H18 O1 0.82(3) 2.10(3) 2.8959(19) 162(2) . yes

loop_
_geom_torsion_atom_site_label_1
_geom_torsion_atom_site_label_2
_geom_torsion_atom_site_label_3
_geom_torsion_atom_site_label_4
_geom_torsion
_geom_torsion_site_symmetry_1
_geom_torsion_site_symmetry_2
_geom_torsion_site_symmetry_3
_geom_torsion_site_symmetry_4
_geom_torsion_publ_flag
O1 S1 C1 C5 -122.06(14) . . . . ?
O2 S1 C1 C5 118.07(14) . . . . ?
O3 S1 C1 C5 -2.20(15) . . . . ?
O1 S1 C1 C2 57.63(14) . . . . ?
O2 S1 C1 C2 -62.24(14) . . . . ?
O3 S1 C1 C2 177.49(12) . . . . ?
C5 C1 C2 C3 0.2(2) . . . . ?
S1 C1 C2 C3 -179.45(13) . . . . ?
C1 C2 C3 C4 0.4(2) . . . . ?
C2 C3 C4 C4 -1.0(3) . . . 2_766 ?
C2 C3 C4 C5 179.93(15) . . . 2_766 ?
C2 C1 C5 C4 -0.3(2) . . . 2_766 ?
S1 C1 C5 C4 179.36(12) . . . 2_766 ?
O5 S2 C6 C10 97.31(14) . . . . ?
O4 S2 C6 C10 -142.45(13) . . . . ?
O6 S2 C6 C10 -22.71(15) . . . . ?
O5 S2 C6 C7 -84.53(14) . . . . ?
O4 S2 C6 C7 35.71(14) . . . . ?
O6 S2 C6 C7 155.45(12) . . . . ?
C10 C6 C7 C8 1.1(2) . . . . ?
S2 C6 C7 C8 -177.08(13) . . . . ?
C6 C7 C8 C9 -0.9(2) . . . . ?
C7 C8 C9 C9 0.5(3) . . . 2_776 ?
C7 C8 C9 C10 -179.70(15) . . . 2_776 ?
C7 C6 C10 C9 -0.8(2) . . . 2_776 ?
S2 C6 C10 C9 177.34(11) . . . 2_776 ?
O7 C13 C14 C15 175.1(4) . . . . ?
C18 C13 C14 C15 0.0 . . . . ?
C13 C14 C15 C16 0.0 . . . . ?
C14 C15 C16 C17 0.0 . . . . ?
C15 C16 C17 C18 0.0 . . . . ?
C16 C17 C18 C13 0.0 . . . . ?
C16 C17 C18 C19 -178.3(6) . . . . ?
O7 C13 C18 C17 -174.6(4) . . . . ?
C14 C13 C18 C17 0.0 . . . . ?
O7 C13 C18 C19 3.7(5) . . . . ?
C14 C13 C18 C19 178.4(5) . . . . ?
C17 C18 C19 N7 167.5(3) . . . . ?
C13 C18 C19 N7 -10.9(6) . . . . ?
C18 C19 N7 C20 -173.9(8) . . . . ?
C19 N7 C20 C21 -167.5(3) . . . . ?
C19 N7 C20 C25 1.8(6) . . . . ?
C25 C20 C21 C22 0.0 . . . . ?
N7 C20 C21 C22 170.6(5) . . . . ?
C20 C21 C22 C23 0.0 . . . . ?
C21 C22 C23 C24 0.0 . . . . ?
C22 C23 C24 C25 0.0 . . . . ?
C23 C24 C25 C20 0.0 . . . . ?
C21 C20 C25 C24 0.0 . . . . ?
N7 C20 C25 C24 -168.4(6) . . . . ?
